data_7126960
loop_
_publ_author_name
'Rupf, Susanne Margot'
'Pr\"ohm, Patrick'
'Malischewski, Moritz'

_publ_section_title
;
 The [2+2] cycloaddition product of perhalogenated cyclopentadienyl
 cations: structural characterization of salts of the
 [C<sub>10</sub>Cl<sub>10</sub>]<sup>2+</sup> and
 [C<sub>10</sub>Br<sub>10</sub>]<sup>2+</sup> dications.
;
_journal_issue 68
_journal_name_full 'Chemical communications (Cambridge, England)'
_journal_page_first 9834
_journal_page_last 9837
_journal_paper_doi 10.1039/d0cc04226a
_journal_volume 56
_journal_year 2020
_chemical_formula_moiety 'C5 Cl6'
_chemical_formula_sum 'C5 Cl6'
_chemical_formula_weight 272.75
_chemical_name_systematic Hexachlorocyclopentadien
_space_group_crystal_system triclinic
_space_group_IT_number 2
_space_group_name_Hall '-P 1'
_space_group_name_H-M_alt 'P -1'
_atom_sites_solution_primary dual
_audit_creation_date 2020-05-01
_audit_creation_method
;
Olex2 1.3
(compiled Nov 21 2019 18:26:39 for OlexSys, GUI svn.r6003)
;
_audit_update_record
;
2020-06-15 deposited with the CCDC.	2020-07-20 downloaded from the CCDC.
;
_cell_angle_alpha 97.189(2)
_cell_angle_beta 107.491(2)
_cell_angle_gamma 111.379(2)
_cell_formula_units_Z 4
_cell_length_a 8.2289(4)
_cell_length_b 10.3003(5)
_cell_length_c 12.5070(6)
_cell_measurement_reflns_used 9947
_cell_measurement_temperature 100.0
_cell_measurement_theta_max 28.313
_cell_measurement_theta_min 2.748
_cell_volume 908.04(8)
_computing_cell_refinement 'SAINT V8.38A (Bruker, 2018)'
_computing_data_reduction 'SAINT V8.38A (Bruker, 2018)'
_computing_molecular_graphics 'Olex2 1.3 (Dolomanov et al., 2009)'
_computing_publication_material 'Olex2 1.3 (Dolomanov et al., 2009)'
_computing_structure_refinement 'XL  (Sheldrick, 2008)'
_computing_structure_solution 'SHELXT 2014/5 (Sheldrick, 2014)'
_diffrn_ambient_temperature 100.0
_diffrn_detector 'Bruker APEX2 area detector'
_diffrn_detector_area_resol_mean 7.9
_diffrn_detector_type 'CCD area detector'
_diffrn_measured_fraction_theta_full 0.995
_diffrn_measured_fraction_theta_max 0.994
_diffrn_measurement_device 'three-circle diffractometer'
_diffrn_measurement_device_type 'Bruker APEX-II CCD'
_diffrn_measurement_method '\f and \w scans'
_diffrn_radiation_monochromator 'mirror optics'
_diffrn_radiation_probe x-ray
_diffrn_radiation_type MoK\a
_diffrn_radiation_wavelength 0.71073
_diffrn_reflns_av_R_equivalents 0.0275
_diffrn_reflns_av_unetI/netI 0.0171
_diffrn_reflns_Laue_measured_fraction_full 0.995
_diffrn_reflns_Laue_measured_fraction_max 0.994
_diffrn_reflns_limit_h_max 10
_diffrn_reflns_limit_h_min -10
_diffrn_reflns_limit_k_max 13
_diffrn_reflns_limit_k_min -13
_diffrn_reflns_limit_l_max 16
_diffrn_reflns_limit_l_min -16
_diffrn_reflns_number 31668
_diffrn_reflns_point_group_measured_fraction_full 0.995
_diffrn_reflns_point_group_measured_fraction_max 0.994
_diffrn_reflns_theta_full 25.242
_diffrn_reflns_theta_max 28.328
_diffrn_reflns_theta_min 2.202
_diffrn_source 'microfocus sealed X-ray tube'
_diffrn_source_current 1.0
_diffrn_source_power 0.05
_diffrn_source_type 'Incoatec I\ms'
_diffrn_source_voltage 50.0
_diffrn_standards_number 0
_exptl_absorpt_coefficient_mu 1.817
_exptl_absorpt_correction_T_max 0.8798
_exptl_absorpt_correction_T_min 0.4901
_exptl_absorpt_correction_type numerical
_exptl_absorpt_process_details
;
SADABS-2016/2 (Bruker,2016/2) was used for absorption correction.
wR2(int) was 0.1143 before and 0.0510 after correction.
The Ratio of minimum to maximum transmission is 0.5571.
The \l/2 correction factor is Not present.
;
_exptl_crystal_colour colourless
_exptl_crystal_colour_primary colourless
_exptl_crystal_density_diffrn 1.995
_exptl_crystal_description block
_exptl_crystal_F_000 528
_exptl_crystal_recrystallization_method 'Re-crystallisation from solvent: DCM'
_exptl_crystal_size_max 0.504
_exptl_crystal_size_mid 0.386
_exptl_crystal_size_min 0.201
_refine_diff_density_max 0.500
_refine_diff_density_min -0.304
_refine_diff_density_rms 0.072
_refine_ls_extinction_method none
_refine_ls_goodness_of_fit_ref 1.056
_refine_ls_hydrogen_treatment undef
_refine_ls_matrix_type full
_refine_ls_number_parameters 199
_refine_ls_number_reflns 4500
_refine_ls_number_restraints 0
_refine_ls_restrained_S_all 1.056
_refine_ls_R_factor_all 0.0244
_refine_ls_R_factor_gt 0.0206
_refine_ls_shift/su_max 0.001
_refine_ls_shift/su_mean 0.000
_refine_ls_structure_factor_coef Fsqd
_refine_ls_weighting_details 'w=1/[\s^2^(Fo^2^)+(0.0218P)^2^+0.7314P] where P=(Fo^2^+2Fc^2^)/3'
_refine_ls_weighting_scheme calc
_refine_ls_wR_factor_gt 0.0515
_refine_ls_wR_factor_ref 0.0541
_reflns_Friedel_coverage 0.000
_reflns_number_gt 4112
_reflns_number_total 4500
_reflns_threshold_expression 'I > 2\s(I)'
_cod_data_source_file d0cc04226a2.cif
_cod_data_source_block p-1_CCDC1
_cod_depositor_comments 'Adding full bibliography for 7126959--7126962.cif.'
_cod_database_code 7126960
_shelx_shelxl_version_number 2018/3
_shelx_space_group_comment
;
The symmetry employed for this shelxl refinement is uniquely defined
by the following loop, which should always be used as a source of
symmetry information in preference to the above space-group names.
They are only intended as comments.
;
_shelx_estimated_absorpt_t_max 0.711
_shelx_estimated_absorpt_t_min 0.461
_olex2_refinement_description
;
;
_olex2_submission_special_instructions 'No special instructions were received'

loop_
_space_group_symop_operation_xyz
'x, y, z'
'-x, -y, -z'

loop_
_atom_site_label
_atom_site_type_symbol
_atom_site_fract_x
_atom_site_fract_y
_atom_site_fract_z
_atom_site_U_iso_or_equiv
_atom_site_adp_type
_atom_site_occupancy
_atom_site_site_symmetry_order
_atom_site_calc_flag
_atom_site_refinement_flags_posn
_atom_site_refinement_flags_adp
_atom_site_refinement_flags_occupancy
_atom_site_disorder_assembly
_atom_site_disorder_group
Cl4 Cl 0.74730(5) 0.69503(4) 0.96565(3) 0.02116(8) Uani 1 1 d . . . . .
Cl2 Cl 0.06050(5) 0.24669(4) 0.69391(3) 0.02219(8) Uani 1 1 d . . . . .
Cl9 Cl 0.22105(5) -0.12781(4) 0.12745(3) 0.02012(8) Uani 1 1 d . . . . .
Cl5 Cl 0.42449(6) 0.83637(4) 0.91050(4) 0.02304(8) Uani 1 1 d . . . . .
Cl7 Cl 0.64170(5) 0.28477(4) 0.54636(3) 0.02306(8) Uani 1 1 d . . . . .
Cl6B Cl 0.34523(6) 0.37856(4) 0.34692(3) 0.02224(8) Uani 1 1 d . . . . .
Cl6A Cl 0.16224(6) 0.17554(5) 0.46086(4) 0.02519(9) Uani 1 1 d . . . . .
Cl8 Cl 0.63268(5) 0.01374(4) 0.35510(4) 0.02245(8) Uani 1 1 d . . . . .
Cl3 Cl 0.52940(6) 0.34041(4) 0.83115(4) 0.02299(9) Uani 1 1 d . . . . .
Cl1B Cl 0.03038(5) 0.52480(4) 0.85600(4) 0.02337(9) Uani 1 1 d . . . . .
Cl1A Cl 0.11407(5) 0.58493(5) 0.65219(3) 0.02401(9) Uani 1 1 d . . . . .
Cl10 Cl -0.03328(5) 0.06244(4) 0.16461(3) 0.02279(8) Uani 1 1 d . . . . .
C9 C 0.2830(2) 0.01439(16) 0.23984(13) 0.0155(3) Uani 1 1 d . . . . .
C8 C 0.4633(2) 0.07444(16) 0.34171(13) 0.0162(3) Uani 1 1 d . . . . .
C5 C 0.3876(2) 0.66209(16) 0.86435(13) 0.0162(3) Uani 1 1 d . . . . .
C3 C 0.4172(2) 0.45033(16) 0.82589(13) 0.0159(3) Uani 1 1 d . . . . .
C2 C 0.2338(2) 0.41297(16) 0.77083(13) 0.0157(3) Uani 1 1 d . . . . .
C1 C 0.1960(2) 0.54556(17) 0.78754(13) 0.0167(3) Uani 1 1 d . . . . .
C4 C 0.5133(2) 0.60621(16) 0.88517(13) 0.0157(3) Uani 1 1 d . . . . .
C7 C 0.4684(2) 0.18143(17) 0.41669(13) 0.0167(3) Uani 1 1 d . . . . .
C6 C 0.2911(2) 0.20226(17) 0.36791(13) 0.0165(3) Uani 1 1 d . . . . .
C10 C 0.1826(2) 0.08714(16) 0.25351(13) 0.0164(3) Uani 1 1 d . . . . .

loop_
_atom_site_aniso_label
_atom_site_aniso_U_11
_atom_site_aniso_U_22
_atom_site_aniso_U_33
_atom_site_aniso_U_23
_atom_site_aniso_U_13
_atom_site_aniso_U_12
Cl4 0.01273(16) 0.02542(19) 0.01926(17) 0.00289(14) 0.00360(13) 0.00456(14)
Cl2 0.01883(17) 0.01742(17) 0.02320(18) 0.00102(14) 0.00837(14) 0.00112(14)
Cl9 0.01840(17) 0.01711(17) 0.02121(18) -0.00017(13) 0.00674(14) 0.00590(13)
Cl5 0.02588(19) 0.01618(17) 0.0282(2) 0.00372(14) 0.01177(16) 0.00951(15)
Cl7 0.01899(17) 0.02354(19) 0.01860(18) 0.00118(14) 0.00085(14) 0.00688(14)
Cl6B 0.0286(2) 0.01752(17) 0.02170(18) 0.00460(14) 0.00830(15) 0.01210(15)
Cl6A 0.02476(19) 0.0380(2) 0.02350(19) 0.01234(17) 0.01494(16) 0.01857(17)
Cl8 0.01666(17) 0.02286(19) 0.0306(2) 0.00727(15) 0.00754(15) 0.01235(14)
Cl3 0.02457(19) 0.02354(19) 0.0278(2) 0.00656(15) 0.01188(16) 0.01603(16)
Cl1B 0.01908(18) 0.0280(2) 0.0317(2) 0.01178(16) 0.01606(16) 0.01276(15)
Cl1A 0.01988(18) 0.0274(2) 0.02182(19) 0.01164(15) 0.00420(15) 0.00817(15)
Cl10 0.01462(16) 0.0271(2) 0.02396(19) 0.00572(15) 0.00228(14) 0.01029(14)
C9 0.0133(6) 0.0144(7) 0.0164(7) 0.0030(5) 0.0055(5) 0.0038(5)
C8 0.0125(6) 0.0169(7) 0.0205(7) 0.0070(6) 0.0063(6) 0.0067(5)
C5 0.0164(7) 0.0153(7) 0.0167(7) 0.0033(5) 0.0074(6) 0.0058(5)
C3 0.0174(7) 0.0165(7) 0.0170(7) 0.0050(5) 0.0085(6) 0.0085(6)
C2 0.0155(7) 0.0152(7) 0.0158(7) 0.0036(5) 0.0071(5) 0.0050(5)
C1 0.0133(6) 0.0189(7) 0.0188(7) 0.0065(6) 0.0068(6) 0.0067(6)
C4 0.0144(6) 0.0175(7) 0.0140(6) 0.0028(5) 0.0059(5) 0.0054(5)
C7 0.0135(6) 0.0183(7) 0.0173(7) 0.0056(6) 0.0050(5) 0.0060(5)
C6 0.0165(7) 0.0187(7) 0.0170(7) 0.0059(6) 0.0074(6) 0.0091(6)
C10 0.0132(6) 0.0176(7) 0.0173(7) 0.0050(6) 0.0053(5) 0.0054(5)

loop_
_atom_type_symbol
_atom_type_description
_atom_type_scat_dispersion_real
_atom_type_scat_dispersion_imag
_atom_type_scat_source
C C 0.0033 0.0016 'International Tables Vol C Tables 4.2.6.8 and 6.1.1.4'
Cl Cl 0.1484 0.1585 'International Tables Vol C Tables 4.2.6.8 and 6.1.1.4'

loop_
_geom_angle_atom_site_label_1
_geom_angle_atom_site_label_2
_geom_angle_atom_site_label_3
_geom_angle
_geom_angle_site_symmetry_1
_geom_angle_site_symmetry_3
_geom_angle_publ_flag
C8 C9 Cl9 123.18(11) . . ?
C10 C9 Cl9 127.45(12) . . ?
C10 C9 C8 109.35(13) . . ?
C9 C8 Cl8 123.65(12) . . ?
C7 C8 Cl8 127.17(12) . . ?
C7 C8 C9 109.18(13) . . ?
C1 C5 Cl5 122.07(11) . . ?
C4 C5 Cl5 128.24(12) . . ?
C4 C5 C1 109.67(13) . . ?
C2 C3 Cl3 127.14(12) . . ?
C2 C3 C4 109.38(13) . . ?
C4 C3 Cl3 123.48(11) . . ?
C3 C2 Cl2 128.36(12) . . ?
C3 C2 C1 109.25(13) . . ?
C1 C2 Cl2 122.39(11) . . ?
Cl1A C1 Cl1B 109.85(8) . . ?
C5 C1 Cl1B 111.39(11) . . ?
C5 C1 Cl1A 110.48(11) . . ?
C5 C1 C2 102.59(12) . . ?
C2 C1 Cl1B 111.58(10) . . ?
C2 C1 Cl1A 110.78(11) . . ?
C5 C4 Cl4 127.11(12) . . ?
C5 C4 C3 109.08(13) . . ?
C3 C4 Cl4 123.80(11) . . ?
C8 C7 Cl7 128.11(12) . . ?
C8 C7 C6 109.27(13) . . ?
C6 C7 Cl7 122.62(12) . . ?
Cl6A C6 Cl6B 109.25(8) . . ?
C7 C6 Cl6B 110.60(11) . . ?
C7 C6 Cl6A 111.42(11) . . ?
C7 C6 C10 103.11(12) . . ?
C10 C6 Cl6B 111.47(10) . . ?
C10 C6 Cl6A 110.90(10) . . ?
C9 C10 Cl10 128.98(12) . . ?
C9 C10 C6 109.08(13) . . ?
C6 C10 Cl10 121.94(11) . . ?

loop_
_geom_bond_atom_site_label_1
_geom_bond_atom_site_label_2
_geom_bond_distance
_geom_bond_site_symmetry_2
_geom_bond_publ_flag
Cl4 C4 1.6963(15) . ?
Cl2 C2 1.6955(15) . ?
Cl9 C9 1.7001(15) . ?
Cl5 C5 1.6988(15) . ?
Cl7 C7 1.6934(16) . ?
Cl6B C6 1.7789(16) . ?
Cl6A C6 1.7778(15) . ?
Cl8 C8 1.6977(15) . ?
Cl3 C3 1.6981(15) . ?
Cl1B C1 1.7809(15) . ?
Cl1A C1 1.7804(16) . ?
Cl10 C10 1.6940(15) . ?
C9 C8 1.485(2) . ?
C9 C10 1.333(2) . ?
C8 C7 1.334(2) . ?
C5 C1 1.507(2) . ?
C5 C4 1.334(2) . ?
C3 C2 1.336(2) . ?
C3 C4 1.475(2) . ?
C2 C1 1.511(2) . ?
C7 C6 1.508(2) . ?
C6 C10 1.512(2) . ?

loop_
_geom_torsion_atom_site_label_1
_geom_torsion_atom_site_label_2
_geom_torsion_atom_site_label_3
_geom_torsion_atom_site_label_4
_geom_torsion
_geom_torsion_site_symmetry_1
_geom_torsion_site_symmetry_2
_geom_torsion_site_symmetry_3
_geom_torsion_site_symmetry_4
_geom_torsion_publ_flag
Cl2 C2 C1 Cl1B 58.19(15) . . . . ?
Cl2 C2 C1 Cl1A -64.54(14) . . . . ?
Cl2 C2 C1 C5 177.55(11) . . . . ?
Cl9 C9 C8 Cl8 2.97(19) . . . . ?
Cl9 C9 C8 C7 -177.83(12) . . . . ?
Cl9 C9 C10 Cl10 -0.5(2) . . . . ?
Cl9 C9 C10 C6 178.46(11) . . . . ?
Cl5 C5 C1 Cl1B -60.38(15) . . . . ?
Cl5 C5 C1 Cl1A 62.00(15) . . . . ?
Cl5 C5 C1 C2 -179.87(11) . . . . ?
Cl5 C5 C4 Cl4 0.6(2) . . . . ?
Cl5 C5 C4 C3 -179.17(12) . . . . ?
Cl7 C7 C6 Cl6B 60.80(15) . . . . ?
Cl7 C7 C6 Cl6A -60.92(15) . . . . ?
Cl7 C7 C6 C10 -179.93(11) . . . . ?
Cl6B C6 C10 Cl10 -62.67(14) . . . . ?
Cl6B C6 C10 C9 118.26(12) . . . . ?
Cl6A C6 C10 Cl10 59.30(15) . . . . ?
Cl6A C6 C10 C9 -119.77(12) . . . . ?
Cl8 C8 C7 Cl7 -1.0(2) . . . . ?
Cl8 C8 C7 C6 177.95(11) . . . . ?
Cl3 C3 C2 Cl2 1.7(2) . . . . ?
Cl3 C3 C2 C1 -179.02(11) . . . . ?
Cl3 C3 C4 Cl4 0.1(2) . . . . ?
Cl3 C3 C4 C5 179.89(11) . . . . ?
C9 C8 C7 Cl7 179.79(12) . . . . ?
C9 C8 C7 C6 -1.23(17) . . . . ?
C8 C9 C10 Cl10 -179.27(12) . . . . ?
C8 C9 C10 C6 -0.28(17) . . . . ?
C8 C7 C6 Cl6B -118.25(13) . . . . ?
C8 C7 C6 Cl6A 120.03(13) . . . . ?
C8 C7 C6 C10 1.03(16) . . . . ?
C3 C2 C1 Cl1B -121.17(12) . . . . ?
C3 C2 C1 Cl1A 116.10(12) . . . . ?
C3 C2 C1 C5 -1.81(16) . . . . ?
C2 C3 C4 Cl4 179.48(11) . . . . ?
C2 C3 C4 C5 -0.70(18) . . . . ?
C1 C5 C4 Cl4 179.29(11) . . . . ?
C1 C5 C4 C3 -0.52(17) . . . . ?
C4 C5 C1 Cl1B 120.87(12) . . . . ?
C4 C5 C1 Cl1A -116.74(13) . . . . ?
C4 C5 C1 C2 1.38(16) . . . . ?
C4 C3 C2 Cl2 -177.72(11) . . . . ?
C4 C3 C2 C1 1.59(17) . . . . ?
C7 C6 C10 Cl10 178.66(11) . . . . ?
C7 C6 C10 C9 -0.41(16) . . . . ?
C10 C9 C8 Cl8 -178.23(12) . . . . ?
C10 C9 C8 C7 0.98(18) . . . . ?
